data_2236899
loop_
_publ_author_name
'Ashiq, Uzma'
'Jamal, Rifat Ara'
'Ismail, Hina'
'Khan, Khalid Mohammed'
'Yousuf, Sammer'

_publ_section_title
;
 3-(2-Ethyl-2-phenylhydrazin-1-ylidene)indolin-2-one
;
_journal_coeditor_code HB6996
_journal_issue 12
_journal_name_full 'Acta Crystallographica Section E'
_journal_page_first o3473
_journal_paper_doi 10.1107/S1600536812047988
_journal_volume 68
_journal_year 2012
_chemical_formula_iupac 'C16 H15 N3 O'
_chemical_formula_moiety 'C16 H15 N3 O'
_chemical_formula_sum 'C16 H15 N3 O'
_chemical_formula_weight 265.31
_chemical_name_systematic
;
3-(2-Ethyl-2-phenylhydrazin-1-ylidene)indolin-2-one
;
_space_group_IT_number 14
_symmetry_cell_setting monoclinic
_symmetry_space_group_name_Hall '-P 2ybc'
_symmetry_space_group_name_H-M 'P 1 21/c 1'
_atom_sites_solution_hydrogens geom
_atom_sites_solution_primary direct
_atom_sites_solution_secondary difmap
_audit_creation_method SHELXL-97
_cell_angle_alpha 90.00
_cell_angle_beta 104.427(5)
_cell_angle_gamma 90.00
_cell_formula_units_Z 4
_cell_length_a 9.463(2)
_cell_length_b 17.303(4)
_cell_length_c 8.5403(18)
_cell_measurement_reflns_used 1614
_cell_measurement_temperature 273(2)
_cell_measurement_theta_max 28.21
_cell_measurement_theta_min 2.73
_cell_volume 1354.3(5)
_computing_cell_refinement 'SAINT (Bruker, 2000)'
_computing_data_collection 'SMART (Bruker, 2000)'
_computing_data_reduction 'SAINT (Bruker, 2000)'
_computing_molecular_graphics 'SHELXTL (Sheldrick, 2008)'
_computing_publication_material 'SHELXL97 (Sheldrick, 2008)'
_computing_structure_refinement 'SHELXL97 (Sheldrick, 2008)'
_computing_structure_solution 'SHELXS97 (Sheldrick, 2008)'
_diffrn_ambient_temperature 273(2)
_diffrn_measured_fraction_theta_full 0.971
_diffrn_measured_fraction_theta_max 0.971
_diffrn_measurement_device_type 'Bruker SMART APEX CCD'
_diffrn_measurement_method '\w scan'
_diffrn_radiation_monochromator graphite
_diffrn_radiation_source 'fine-focus sealed tube'
_diffrn_radiation_type MoK\a
_diffrn_radiation_wavelength 0.71073
_diffrn_reflns_av_R_equivalents 0.0319
_diffrn_reflns_av_sigmaI/netI 0.0331
_diffrn_reflns_limit_h_max 11
_diffrn_reflns_limit_h_min -11
_diffrn_reflns_limit_k_max 20
_diffrn_reflns_limit_k_min -20
_diffrn_reflns_limit_l_max 10
_diffrn_reflns_limit_l_min -10
_diffrn_reflns_number 7875
_diffrn_reflns_theta_full 25.50
_diffrn_reflns_theta_max 25.50
_diffrn_reflns_theta_min 2.22
_exptl_absorpt_coefficient_mu 0.084
_exptl_absorpt_correction_T_max 0.9950
_exptl_absorpt_correction_T_min 0.9712
_exptl_absorpt_correction_type multi-scan
_exptl_absorpt_process_details '(SADABS; Bruker, 2000)'
_exptl_crystal_colour yellow
_exptl_crystal_density_diffrn 1.301
_exptl_crystal_density_method 'not measured'
_exptl_crystal_description plate
_exptl_crystal_F_000 560
_exptl_crystal_size_max 0.35
_exptl_crystal_size_mid 0.18
_exptl_crystal_size_min 0.06
_refine_diff_density_max 0.177
_refine_diff_density_min -0.169
_refine_ls_extinction_method none
_refine_ls_goodness_of_fit_ref 1.079
_refine_ls_hydrogen_treatment constr
_refine_ls_matrix_type full
_refine_ls_number_parameters 181
_refine_ls_number_reflns 2448
_refine_ls_number_restraints 0
_refine_ls_restrained_S_all 1.079
_refine_ls_R_factor_all 0.0681
_refine_ls_R_factor_gt 0.0473
_refine_ls_shift/su_max 0.000
_refine_ls_shift/su_mean 0.000
_refine_ls_structure_factor_coef Fsqd
_refine_ls_weighting_details 'calc w=1/[\s^2^(Fo^2^)+(0.0444P)^2^+0.2688P] where P=(Fo^2^+2Fc^2^)/3'
_refine_ls_weighting_scheme calc
_refine_ls_wR_factor_gt 0.1045
_refine_ls_wR_factor_ref 0.1162
_reflns_number_gt 1783
_reflns_number_total 2448
_reflns_threshold_expression I>2\s(I)
_cod_data_source_file hb6996.cif
_cod_data_source_block I
_cod_original_sg_symbol_H-M 'P 21/c'
_cod_database_code 2236899
_cod_database_fobs_code 2236899

loop_
_symmetry_equiv_pos_as_xyz
'x, y, z'
'-x, y+1/2, -z+1/2'
'-x, -y, -z'
'x, -y-1/2, z-1/2'

loop_
_atom_site_type_symbol
_atom_site_label
_atom_site_fract_x
_atom_site_fract_y
_atom_site_fract_z
_atom_site_U_iso_or_equiv
_atom_site_adp_type
_atom_site_calc_flag
_atom_site_refinement_flags
_atom_site_occupancy
_atom_site_symmetry_multiplicity
O O1 0.65674(17) 0.05361(9) -0.36767(16) 0.0663(5) Uani d . 1 1
N N1 0.52529(18) -0.04875(9) -0.31253(18) 0.0506(5) Uani d . 1 1
H H1A 0.4712 -0.0548 -0.4088 0.061 Uiso calc R 1 1
N N2 0.79812(16) 0.02839(8) 0.01956(17) 0.0389(4) Uani d . 1 1
N N3 0.89404(17) 0.08210(9) 0.00675(17) 0.0426(4) Uani d . 1 1
C C1 0.5134(2) -0.09387(10) -0.1807(2) 0.0419(5) Uani d . 1 1
C C2 0.4213(2) -0.15483(11) -0.1754(2) 0.0508(5) Uani d . 1 1
H H2B 0.3551 -0.1723 -0.2682 0.061 Uiso calc R 1 1
C C3 0.4310(2) -0.18901(12) -0.0267(3) 0.0547(6) Uani d . 1 1
H H3A 0.3707 -0.2306 -0.0194 0.066 Uiso calc R 1 1
C C4 0.5286(2) -0.16256(11) 0.1112(2) 0.0515(5) Uani d . 1 1
H H4A 0.5317 -0.1859 0.2101 0.062 Uiso calc R 1 1
C C5 0.6221(2) -0.10171(11) 0.1042(2) 0.0446(5) Uani d . 1 1
H H5A 0.6884 -0.0844 0.1971 0.053 Uiso calc R 1 1
C C6 0.6148(2) -0.06736(10) -0.0437(2) 0.0392(4) Uani d . 1 1
C C7 0.6978(2) -0.00462(10) -0.0925(2) 0.0397(5) Uani d . 1 1
C C8 0.6314(2) 0.00580(11) -0.2721(2) 0.0473(5) Uani d . 1 1
C C9 0.9830(2) 0.10795(10) 0.1577(2) 0.0408(5) Uani d . 1 1
C C10 1.0982(2) 0.15798(12) 0.1632(2) 0.0526(5) Uani d . 1 1
H H10A 1.1160 0.1764 0.0676 0.063 Uiso calc R 1 1
C C11 1.1871(2) 0.18077(13) 0.3106(3) 0.0639(6) Uani d . 1 1
H H11A 1.2647 0.2141 0.3128 0.077 Uiso calc R 1 1
C C12 1.1626(3) 0.15511(13) 0.4522(3) 0.0685(7) Uani d . 1 1
H H12A 1.2232 0.1703 0.5507 0.082 Uiso calc R 1 1
C C13 1.0470(3) 0.10645(13) 0.4474(3) 0.0661(7) Uani d . 1 1
H H13A 1.0295 0.0888 0.5437 0.079 Uiso calc R 1 1
C C14 0.9564(2) 0.08325(11) 0.3022(2) 0.0524(5) Uani d . 1 1
H H14A 0.8775 0.0510 0.3012 0.063 Uiso calc R 1 1
C C15 0.9259(2) 0.10639(11) -0.1461(2) 0.0485(5) Uani d . 1 1
H H15A 0.8863 0.0684 -0.2289 0.058 Uiso calc R 1 1
H H15B 1.0308 0.1079 -0.1319 0.058 Uiso calc R 1 1
C C16 0.8632(2) 0.18441(12) -0.2025(3) 0.0636(6) Uani d . 1 1
H H16A 0.8869 0.1974 -0.3022 0.095 Uiso calc R 1 1
H H16B 0.9037 0.2226 -0.1222 0.095 Uiso calc R 1 1
H H16C 0.7592 0.1831 -0.2190 0.095 Uiso calc R 1 1

loop_
_atom_site_aniso_label
_atom_site_aniso_U_11
_atom_site_aniso_U_22
_atom_site_aniso_U_33
_atom_site_aniso_U_12
_atom_site_aniso_U_13
_atom_site_aniso_U_23
O1 0.0818(11) 0.0690(10) 0.0388(8) -0.0259(9) -0.0025(7) 0.0131(7)
N1 0.0587(11) 0.0518(10) 0.0347(8) -0.0096(9) -0.0008(7) -0.0005(7)
N2 0.0412(9) 0.0364(8) 0.0376(8) 0.0002(7) 0.0070(7) 0.0019(7)
N3 0.0475(10) 0.0431(9) 0.0362(8) -0.0058(8) 0.0084(7) 0.0035(7)
C1 0.0452(11) 0.0397(10) 0.0392(10) 0.0032(9) 0.0075(8) -0.0009(8)
C2 0.0502(13) 0.0467(12) 0.0536(12) -0.0066(10) 0.0091(10) -0.0082(10)
C3 0.0551(13) 0.0460(12) 0.0640(14) -0.0083(10) 0.0167(11) 0.0001(10)
C4 0.0528(13) 0.0500(12) 0.0532(12) 0.0005(10) 0.0158(10) 0.0110(10)
C5 0.0427(11) 0.0486(11) 0.0405(11) 0.0037(9) 0.0068(8) 0.0036(9)
C6 0.0381(10) 0.0375(10) 0.0406(10) 0.0039(8) 0.0073(8) 0.0005(8)
C7 0.0434(11) 0.0384(10) 0.0354(9) 0.0015(9) 0.0063(8) 0.0015(8)
C8 0.0552(13) 0.0466(11) 0.0362(10) -0.0032(10) 0.0040(9) 0.0017(9)
C9 0.0418(11) 0.0359(10) 0.0422(10) 0.0025(9) 0.0058(8) -0.0015(8)
C10 0.0495(12) 0.0522(12) 0.0559(13) -0.0055(10) 0.0124(10) -0.0013(10)
C11 0.0513(14) 0.0584(14) 0.0742(16) -0.0082(11) 0.0010(11) -0.0089(12)
C12 0.0771(17) 0.0580(14) 0.0557(14) -0.0023(13) -0.0113(12) -0.0086(11)
C13 0.0910(18) 0.0603(14) 0.0404(12) -0.0040(14) 0.0042(11) -0.0006(10)
C14 0.0635(14) 0.0495(12) 0.0422(11) -0.0071(11) 0.0095(10) -0.0004(9)
C15 0.0481(12) 0.0550(12) 0.0426(11) -0.0001(10) 0.0119(9) 0.0024(9)
C16 0.0624(15) 0.0605(14) 0.0656(14) 0.0000(12) 0.0113(11) 0.0163(11)

loop_
_atom_type_symbol
_atom_type_description
_atom_type_scat_dispersion_real
_atom_type_scat_dispersion_imag
_atom_type_scat_source
C C 0.0033 0.0016 'International Tables Vol C Tables 4.2.6.8 and 6.1.1.4'
H H 0.0000 0.0000 'International Tables Vol C Tables 4.2.6.8 and 6.1.1.4'
N N 0.0061 0.0033 'International Tables Vol C Tables 4.2.6.8 and 6.1.1.4'
O O 0.0106 0.0060 'International Tables Vol C Tables 4.2.6.8 and 6.1.1.4'

loop_
_geom_angle_atom_site_label_1
_geom_angle_atom_site_label_2
_geom_angle_atom_site_label_3
_geom_angle
C8 N1 C1 112.74(15)
C8 N1 H1A 123.6
C1 N1 H1A 123.6
C7 N2 N3 129.64(15)
N2 N3 C9 114.13(14)
N2 N3 C15 124.76(15)
C9 N3 C15 120.49(16)
C2 C1 C6 122.30(17)
C2 C1 N1 129.31(17)
C6 C1 N1 108.40(16)
C1 C2 C3 117.40(18)
C1 C2 H2B 121.3
C3 C2 H2B 121.3
C4 C3 C2 121.2(2)
C4 C3 H3A 119.4
C2 C3 H3A 119.4
C3 C4 C5 120.91(19)
C3 C4 H4A 119.5
C5 C4 H4A 119.5
C6 C5 C4 118.62(18)
C6 C5 H5A 120.7
C4 C5 H5A 120.7
C5 C6 C1 119.53(18)
C5 C6 C7 132.28(16)
C1 C6 C7 108.18(15)
N2 C7 C6 117.53(15)
N2 C7 C8 137.30(17)
C6 C7 C8 105.09(15)
O1 C8 N1 123.66(17)
O1 C8 C7 130.73(18)
N1 C8 C7 105.54(16)
C10 C9 C14 118.60(18)
C10 C9 N3 120.67(17)
C14 C9 N3 120.73(17)
C9 C10 C11 120.3(2)
C9 C10 H10A 119.9
C11 C10 H10A 119.9
C12 C11 C10 121.0(2)
C12 C11 H11A 119.5
C10 C11 H11A 119.5
C11 C12 C13 119.0(2)
C11 C12 H12A 120.5
C13 C12 H12A 120.5
C12 C13 C14 121.1(2)
C12 C13 H13A 119.4
C14 C13 H13A 119.4
C13 C14 C9 120.0(2)
C13 C14 H14A 120.0
C9 C14 H14A 120.0
N3 C15 C16 112.86(17)
N3 C15 H15A 109.0
C16 C15 H15A 109.0
N3 C15 H15B 109.0
C16 C15 H15B 109.0
H15A C15 H15B 107.8
C15 C16 H16A 109.5
C15 C16 H16B 109.5
H16A C16 H16B 109.5
C15 C16 H16C 109.5
H16A C16 H16C 109.5
H16B C16 H16C 109.5

loop_
_geom_bond_atom_site_label_1
_geom_bond_atom_site_label_2
_geom_bond_distance
O1 C8 1.227(2)
N1 C8 1.359(2)
N1 C1 1.398(2)
N1 H1A 0.8600
N2 C7 1.300(2)
N2 N3 1.323(2)
N3 C9 1.425(2)
N3 C15 1.472(2)
C1 C2 1.376(3)
C1 C6 1.393(2)
C2 C3 1.383(3)
C2 H2B 0.9300
C3 C4 1.381(3)
C3 H3A 0.9300
C4 C5 1.386(3)
C4 H4A 0.9300
C5 C6 1.382(2)
C5 H5A 0.9300
C6 C7 1.460(3)
C7 C8 1.517(2)
C9 C10 1.384(3)
C9 C14 1.387(3)
C10 C11 1.386(3)
C10 H10A 0.9300
C11 C12 1.361(3)
C11 H11A 0.9300
C12 C13 1.373(3)
C12 H12A 0.9300
C13 C14 1.380(3)
C13 H13A 0.9300
C14 H14A 0.9300
C15 C16 1.504(3)
C15 H15A 0.9700
C15 H15B 0.9700
C16 H16A 0.9600
C16 H16B 0.9600
C16 H16C 0.9600

loop_
_geom_hbond_atom_site_label_D
_geom_hbond_atom_site_label_H
_geom_hbond_atom_site_label_A
_geom_hbond_site_symmetry_A
_geom_hbond_distance_DH
_geom_hbond_distance_HA
_geom_hbond_distance_DA
_geom_hbond_angle_DHA
_geom_hbond_publ_flag
C15 H15A O1 . 0.97 2.21 2.916(2) 128 yes
N1 H1A O1 3_654 0.86 1.99 2.844(2) 172 yes

loop_
_geom_torsion_atom_site_label_1
_geom_torsion_atom_site_label_2
_geom_torsion_atom_site_label_3
_geom_torsion_atom_site_label_4
_geom_torsion
C7 N2 N3 C9 176.71(17)
C7 N2 N3 C15 -12.3(3)
C8 N1 C1 C2 -178.8(2)
C8 N1 C1 C6 1.2(2)
C6 C1 C2 C3 0.9(3)
N1 C1 C2 C3 -179.08(19)
C1 C2 C3 C4 0.5(3)
C2 C3 C4 C5 -1.3(3)
C3 C4 C5 C6 0.6(3)
C4 C5 C6 C1 0.7(3)
C4 C5 C6 C7 -178.50(19)
C2 C1 C6 C5 -1.6(3)
N1 C1 C6 C5 178.46(17)
C2 C1 C6 C7 177.86(17)
N1 C1 C6 C7 -2.1(2)
N3 N2 C7 C6 174.94(17)
N3 N2 C7 C8 -8.8(4)
C5 C6 C7 N2 -1.2(3)
C1 C6 C7 N2 179.53(16)
C5 C6 C7 C8 -178.5(2)
C1 C6 C7 C8 2.2(2)
C1 N1 C8 O1 -177.0(2)
C1 N1 C8 C7 0.2(2)
N2 C7 C8 O1 -1.0(4)
C6 C7 C8 O1 175.5(2)
N2 C7 C8 N1 -178.0(2)
C6 C7 C8 N1 -1.4(2)
N2 N3 C9 C10 173.23(16)
C15 N3 C9 C10 1.8(3)
N2 N3 C9 C14 -6.5(3)
C15 N3 C9 C14 -177.88(17)
C14 C9 C10 C11 1.9(3)
N3 C9 C10 C11 -177.84(18)
C9 C10 C11 C12 -0.5(3)
C10 C11 C12 C13 -0.5(4)
C11 C12 C13 C14 0.2(4)
C12 C13 C14 C9 1.2(3)
C10 C9 C14 C13 -2.2(3)
N3 C9 C14 C13 177.49(18)
N2 N3 C15 C16 106.2(2)
C9 N3 C15 C16 -83.3(2)

loop_
_cod_related_entry_id
_cod_related_entry_database
_cod_related_entry_code
1 ChemSpider 30658224
